data_4134254
loop_
_publ_author_name
'Zhang, Han-Yue'
'Song, Xian-Jiang'
'Cheng, Hao'
'Zeng, Yu-Ling'
'Zhang, Yi'
'Li, Peng-Fei'
'Liao, Wei-Qiang'
'Xiong, Ren-Gen'

_publ_section_title
;
 A Three-Dimensional Lead Halide Perovskite-Related Ferroelectric.
;
_journal_name_full 'Journal of the American Chemical Society'
_journal_paper_doi 10.1021/jacs.0c00375
_journal_year 2020
_chemical_formula_moiety '2(Cl3 Pb), C5 H16 N2'
_chemical_formula_sum 'C5 H16 Cl6 N2 Pb2'
_chemical_formula_weight 731.30
_space_group_crystal_system orthorhombic
_space_group_IT_number 28
_space_group_name_Hall 'P 2 -2a'
_space_group_name_H-M_alt 'P m a 2'
_atom_sites_solution_hydrogens difmap
_audit_creation_method SHELXL-2014/7
_cell_angle_alpha 90
_cell_angle_beta 90
_cell_angle_gamma 90
_cell_formula_units_Z 2
_cell_length_a 14.9094(6)
_cell_length_b 9.4872(4)
_cell_length_c 5.8622(3)
_cell_measurement_reflns_used 4715
_cell_measurement_temperature 393(2)
_cell_measurement_theta_max 30.5890
_cell_measurement_theta_min 2.5300
_cell_volume 829.20(6)
_computing_cell_refinement 'CrysAlisPro 1.171.39.46 (Rigaku OD, 2018)'
_computing_data_collection 'CrysAlisPro 1.171.39.46 (Rigaku OD, 2018)'
_computing_data_reduction 'CrysAlisPro 1.171.39.46 (Rigaku OD, 2018)'
_computing_molecular_graphics 'DIAMOND (Brandenburg & Putz, 2005)'
_computing_publication_material 'SHELXL-2014/7 (Sheldrick, 2014)'
_computing_structure_refinement 'SHELXL-2014/7 (Sheldrick, 2014)'
_computing_structure_solution 'SHELXL-2014/7 (Sheldrick, 2014)'
_diffrn_ambient_temperature 393(2)
_diffrn_measured_fraction_theta_full 0.998
_diffrn_measured_fraction_theta_max 0.998
_diffrn_measurement_device_type 'XtaLAB Synergy R, DW system, HyPix'
_diffrn_measurement_method 'four-circle diffractometer'
_diffrn_radiation_type MoK\a
_diffrn_radiation_wavelength 0.71073
_diffrn_reflns_av_R_equivalents 0.0766
_diffrn_reflns_av_unetI/netI 0.0449
_diffrn_reflns_Laue_measured_fraction_full 0.998
_diffrn_reflns_Laue_measured_fraction_max 0.998
_diffrn_reflns_limit_h_max 17
_diffrn_reflns_limit_h_min -17
_diffrn_reflns_limit_k_max 11
_diffrn_reflns_limit_k_min -11
_diffrn_reflns_limit_l_max 6
_diffrn_reflns_limit_l_min -6
_diffrn_reflns_number 5952
_diffrn_reflns_point_group_measured_fraction_full 0.998
_diffrn_reflns_point_group_measured_fraction_max 0.998
_diffrn_reflns_theta_full 24.996
_diffrn_reflns_theta_max 24.996
_diffrn_reflns_theta_min 2.545
_diffrn_source 'Rotating-anode X-ray tube'
_exptl_absorpt_coefficient_mu 21.219
_exptl_absorpt_correction_T_max 0.020
_exptl_absorpt_correction_T_min 0.018
_exptl_absorpt_correction_type multi-scan
_exptl_absorpt_process_details 'CrysAlisPro 1.171.39.46 (Rigaku OD, 2018)'
_exptl_crystal_colour Colourless
_exptl_crystal_density_diffrn 2.929
_exptl_crystal_description Block
_exptl_crystal_F_000 652
_exptl_crystal_size_max 0.200
_exptl_crystal_size_mid 0.200
_exptl_crystal_size_min 0.190
_refine_diff_density_max 0.983
_refine_diff_density_min -1.129
_refine_diff_density_rms 0.236
_refine_ls_abs_structure_details
;
 Refined as an inversion twin.
;
_refine_ls_abs_structure_Flack 0.57(5)
_refine_ls_extinction_coef 0.0031(6)
_refine_ls_extinction_expression Fc^*^=kFc[1+0.001xFc^2^\l^3^/sin(2\q)]^-1/4^
_refine_ls_extinction_method 'SHELXL-2014/7 (Sheldrick 2014'
_refine_ls_goodness_of_fit_ref 1.004
_refine_ls_hydrogen_treatment constr
_refine_ls_matrix_type full
_refine_ls_number_parameters 86
_refine_ls_number_reflns 1478
_refine_ls_number_restraints 61
_refine_ls_restrained_S_all 0.999
_refine_ls_R_factor_all 0.0388
_refine_ls_R_factor_gt 0.0358
_refine_ls_shift/su_max 0.001
_refine_ls_shift/su_mean 0.000
_refine_ls_structure_factor_coef Fsqd
_refine_ls_weighting_details 'w=1/[\s^2^(Fo^2^)+(0.0645P)^2^] where P=(Fo^2^+2Fc^2^)/3'
_refine_ls_weighting_scheme calc
_refine_ls_wR_factor_gt 0.0910
_refine_ls_wR_factor_ref 0.0925
_reflns_Friedel_coverage 0.808
_reflns_Friedel_fraction_full 0.999
_reflns_Friedel_fraction_max 0.999
_reflns_number_gt 1326
_reflns_number_total 1478
_reflns_threshold_expression 'I > 2\s(I)'
_cod_data_source_file ja0c00375_si_003.cif
_cod_data_source_block PMA2
_cod_database_code 4134254
_shelx_shelxl_version_number 2014/7
_shelx_space_group_comment
;
The symmetry employed for this shelxl refinement is uniquely defined
by the following loop, which should always be used as a source of
symmetry information in preference to the above space-group names.
They are only intended as comments.
;
_shelx_estimated_absorpt_t_min 0.101
_shelx_estimated_absorpt_t_max 0.107

loop_
_space_group_symop_operation_xyz
'x, y, z'
'-x, -y, z'
'x+1/2, -y, z'
'-x+1/2, y, z'

loop_
_atom_site_label
_atom_site_type_symbol
_atom_site_fract_x
_atom_site_fract_y
_atom_site_fract_z
_atom_site_U_iso_or_equiv
_atom_site_adp_type
_atom_site_occupancy
_atom_site_site_symmetry_order
_atom_site_calc_flag
_atom_site_refinement_flags_posn
_atom_site_refinement_flags_adp
_atom_site_refinement_flags_occupancy
_atom_site_disorder_assembly
_atom_site_disorder_group
Pb1 Pb 0.05883(2) 0.71184(4) 0.4830(10) 0.0374(3) Uani 1 1 d . . . . .
Cl1 Cl 0.0000 1.0000 0.490(6) 0.084(2) Uani 1 2 d S T P . .
Cl2 Cl 0.0643(4) 0.7049(4) 0.984(5) 0.0769(18) Uani 1 1 d . . . . .
Cl3 Cl 0.1140(2) 0.4189(3) 0.488(3) 0.0651(11) Uani 1 1 d . . . . .
Cl4 Cl 0.2500 0.7530(7) 0.482(6) 0.080(2) Uani 1 2 d S T P . .
N1 N 0.2500 0.5224(19) -0.069(7) 0.081(13) Uani 1 2 d DS T P . .
H1A H 0.2103 0.5871 -0.0204 0.121 Uiso 0.5 1 d R U P . .
H1B H 0.3038 0.5390 -0.0051 0.121 Uiso 0.5 1 d R U P . .
H1C H 0.2500 0.5278 -0.2222 0.121 Uiso 1 2 d R U P . .
N2 N 0.2500 0.1230(17) 0.008(5) 0.055(5) Uani 1 2 d DS TU P . .
C1 C 0.2195(18) 0.382(2) 0.005(10) 0.051(9) Uani 0.5 1 d D U P . .
H1D H 0.1614 0.3658 -0.0613 0.061 Uiso 0.5 1 d R U P . .
H1E H 0.2129 0.3776 0.1676 0.061 Uiso 0.5 1 d R U P . .
C2 C 0.279(2) 0.264(3) -0.081(6) 0.059(9) Uani 0.5 1 d D U P . .
H2A H 0.2811 0.2616 -0.2443 0.071 Uiso 0.5 1 d R U P . .
H2B H 0.3381 0.2831 -0.0252 0.071 Uiso 0.5 1 d R U P . .
C3 C 0.2500 0.116(3) 0.261(4) 0.095(10) Uani 1 2 d DS TU P . .
H3A H 0.3030 0.1609 0.3188 0.142 Uiso 1 1 d R U . . .
H3C H 0.2500 0.0182 0.3041 0.142 Uiso 1 2 d R U P . .
C4 C 0.1748(19) 0.047(4) -0.094(5) 0.150(14) Uani 1 1 d D U . . .
H4A H 0.1735 -0.0526 -0.0653 0.226 Uiso 1 1 d R U . . .
H4B H 0.1230 0.0905 -0.0264 0.226 Uiso 1 1 d R U . . .
H4C H 0.1744 0.0635 -0.2556 0.226 Uiso 1 1 d R U . . .

loop_
_atom_site_aniso_label
_atom_site_aniso_U_11
_atom_site_aniso_U_22
_atom_site_aniso_U_33
_atom_site_aniso_U_23
_atom_site_aniso_U_13
_atom_site_aniso_U_12
Pb1 0.0352(4) 0.0315(3) 0.0454(4) 0.0035(5) 0.0014(10) 0.00083(15)
Cl1 0.095(5) 0.045(3) 0.111(5) 0.000 0.000 0.022(3)
Cl2 0.100(5) 0.072(3) 0.058(3) 0.002(6) 0.020(8) 0.010(2)
Cl3 0.044(2) 0.0461(16) 0.105(3) -0.002(7) -0.021(6) 0.0056(15)
Cl4 0.045(3) 0.063(3) 0.130(6) 0.021(14) 0.000 0.000
N1 0.094(17) 0.040(9) 0.11(4) -0.005(13) 0.000 0.000
N2 0.057(8) 0.046(7) 0.062(10) -0.005(9) 0.000 0.000
C1 0.050(15) 0.038(11) 0.06(2) -0.005(19) 0.004(18) 0.009(9)
C2 0.060(17) 0.053(12) 0.064(17) 0.002(11) 0.012(12) 0.004(11)
C3 0.14(3) 0.063(16) 0.079(16) 0.011(14) 0.000 0.000
C4 0.13(2) 0.18(2) 0.15(3) -0.02(2) -0.032(17) -0.073(18)

loop_
_atom_type_symbol
_atom_type_description
_atom_type_scat_dispersion_real
_atom_type_scat_dispersion_imag
_atom_type_scat_source
C C 0.0033 0.0016 'International Tables Vol C Tables 4.2.6.8 and 6.1.1.4'
H H 0.0000 0.0000 'International Tables Vol C Tables 4.2.6.8 and 6.1.1.4'
N N 0.0061 0.0033 'International Tables Vol C Tables 4.2.6.8 and 6.1.1.4'
Cl Cl 0.1484 0.1585 'International Tables Vol C Tables 4.2.6.8 and 6.1.1.4'
Pb Pb -3.3944 10.1111 'International Tables Vol C Tables 4.2.6.8 and 6.1.1.4'

loop_
_geom_angle_atom_site_label_1
_geom_angle_atom_site_label_2
_geom_angle_atom_site_label_3
_geom_angle
_geom_angle_site_symmetry_1
_geom_angle_site_symmetry_3
_geom_angle_publ_flag
Cl3 Pb1 Cl1 97.91(7) 2_565 . ?
Cl3 Pb1 Cl4 162.09(14) 2_565 . ?
Cl1 Pb1 Cl4 99.99(14) . . ?
Cl3 Pb1 Cl3 80.78(11) 2_565 . ?
Cl1 Pb1 Cl3 178.1(6) . . ?
Cl4 Pb1 Cl3 81.32(15) . . ?
Cl3 Pb1 Cl2 91.5(4) 2_565 1_554 ?
Cl1 Pb1 Cl2 92.6(7) . 1_554 ?
Cl4 Pb1 Cl2 88.5(7) . 1_554 ?
Cl3 Pb1 Cl2 88.9(3) . 1_554 ?
Cl3 Pb1 Cl2 90.3(3) 2_565 . ?
Cl1 Pb1 Cl2 90.9(7) . . ?
Cl4 Pb1 Cl2 88.7(7) . . ?
Cl3 Pb1 Cl2 87.7(3) . . ?
Cl2 Pb1 Cl2 175.9(2) 1_554 . ?
Pb1 Cl1 Pb1 178.3(14) . 2_575 ?
Pb1 Cl2 Pb1 175.9(2) 1_556 . ?
Pb1 Cl3 Pb1 99.21(10) 2_565 . ?
Pb1 Cl4 Pb1 164.4(3) 4 . ?
C1 N1 C1 36(2) . 4 ?
C4 N2 C4 100(3) . 4 ?
C4 N2 C3 112.6(17) . . ?
C4 N2 C3 112.6(17) 4 . ?
C4 N2 C2 95(2) . 4 ?
C4 N2 C2 121(3) 4 4 ?
C3 N2 C2 113(2) . 4 ?
C4 N2 C2 121(3) . . ?
C4 N2 C2 95(2) 4 . ?
C3 N2 C2 113(2) . . ?
C2 N2 C2 33(3) 4 . ?
C1 C1 C2 89(2) 4 4 ?
C1 C1 N1 72.1(11) 4 . ?
C2 C1 N1 134(5) 4 . ?
C1 C1 C2 54.1(18) 4 . ?
C2 C1 C2 35(3) 4 . ?
N1 C1 C2 113(2) . . ?
C2 C2 C1 91(2) 4 4 ?
C2 C2 N2 73.4(13) 4 . ?
C1 C2 N2 133(3) 4 . ?
C2 C2 C1 54.1(18) 4 . ?
C1 C2 C1 37(3) 4 . ?
N2 C2 C1 112.2(19) . . ?

loop_
_geom_bond_atom_site_label_1
_geom_bond_atom_site_label_2
_geom_bond_distance
_geom_bond_site_symmetry_2
_geom_bond_publ_flag
Pb1 Cl3 2.860(4) 2_565 ?
Pb1 Cl1 2.8714(6) . ?
Pb1 Cl4 2.8769(10) . ?
Pb1 Cl3 2.898(3) . ?
Pb1 Cl2 2.93(3) 1_554 ?
Pb1 Cl2 2.94(3) . ?
Cl1 Pb1 2.8714(6) 2_575 ?
Cl2 Pb1 2.93(3) 1_556 ?
Cl3 Pb1 2.860(4) 2_565 ?
Cl4 Pb1 2.8769(10) 4 ?
N1 C1 1.48(2) . ?
N1 C1 1.48(2) 4 ?
N2 C4 1.460(19) . ?
N2 C4 1.460(19) 4 ?
N2 C3 1.49(2) . ?
N2 C2 1.50(2) 4 ?
N2 C2 1.50(2) . ?
C1 C1 0.91(5) 4 ?
C1 C2 1.22(4) 4 ?
C1 C2 1.51(2) . ?
C2 C2 0.86(7) 4 ?
C2 C1 1.22(4) 4 ?
